data_7055416
loop_
_publ_author_name
'Bogojeski, Jovana'
'Volbeda, Jeroen'
'Bugarcic, Zivadin D.'
'Freytag, Matthias'
'Tamm, Matthias'

_publ_section_title
;
 Platinum(II) complexes with hybrid amine-imidazolin-2-imine ligands and
 their reactivity toward bio-molecules
;
_journal_name_full 'New J. Chem.'
_journal_paper_doi 10.1039/C5NJ03360H
_journal_year 2016
_chemical_formula_sum 'C29 H53 Au2 Cl7 N6'
_chemical_formula_weight 1127.86
_chemical_name_systematic
; 
 ? 
;
_space_group_IT_number 4
_symmetry_cell_setting monoclinic
_symmetry_space_group_name_Hall 'P 2yb'
_symmetry_space_group_name_H-M 'P 1 21 1'
_atom_sites_solution_hydrogens geom
_atom_sites_solution_primary direct
_atom_sites_solution_secondary difmap
_audit_creation_method SHELXL-97
_audit_update_record
;
2015-10-16 deposited with the CCDC.
2016-03-15 downloaded from the CCDC.
;
_cell_angle_alpha 90.00
_cell_angle_beta 97.307(3)
_cell_angle_gamma 90.00
_cell_formula_units_Z 2
_cell_length_a 11.9748(3)
_cell_length_b 10.2420(3)
_cell_length_c 16.6859(4)
_cell_measurement_reflns_used 23657
_cell_measurement_temperature 100(2)
_cell_measurement_theta_max 25.2170
_cell_measurement_theta_min 2.4620
_cell_volume 2029.84(9)
_computing_cell_refinement
; 
CrysAlisPro, Agilent Technologies, 
Version 1.171.36.28 (release 01-02-2013 CrysAlis171 .NET) 
(compiled Feb  1 2013,16:14:44) 
;
_computing_data_collection
; 
CrysAlisPro, Agilent Technologies, 
Version 1.171.36.28 (release 01-02-2013 CrysAlis171 .NET) 
(compiled Feb  1 2013,16:14:44) 
;
_computing_data_reduction
; 
CrysAlisPro, Agilent Technologies, 
Version 1.171.36.28 (release 01-02-2013 CrysAlis171 .NET) 
(compiled Feb  1 2013,16:14:44) 
;
_computing_molecular_graphics 'Bruker XP'
_computing_publication_material SHELXL-97
_computing_structure_refinement 'SHELXL-97 (Sheldrick, 1997)'
_computing_structure_solution 'SHELXS-97 (Sheldrick, 1990)'
_diffrn_ambient_temperature 100(2)
_diffrn_detector_area_resol_mean 16.1419
_diffrn_measured_fraction_theta_full 0.998
_diffrn_measured_fraction_theta_max 0.960
_diffrn_measurement_device_type 'Oxford Diffraction Xcalibur, Eos'
_diffrn_measurement_method '\w scans'
_diffrn_radiation_monochromator graphite
_diffrn_radiation_source 'Enhance (Mo) X-ray Source'
_diffrn_radiation_type 'Mo K\a'
_diffrn_radiation_wavelength 0.71073
_diffrn_reflns_av_R_equivalents 0.0786
_diffrn_reflns_av_sigmaI/netI 0.0471
_diffrn_reflns_limit_h_max 17
_diffrn_reflns_limit_h_min -17
_diffrn_reflns_limit_k_max 14
_diffrn_reflns_limit_k_min -14
_diffrn_reflns_limit_l_max 24
_diffrn_reflns_limit_l_min -23
_diffrn_reflns_number 143811
_diffrn_reflns_theta_full 30.00
_diffrn_reflns_theta_max 31.01
_diffrn_reflns_theta_min 2.23
_exptl_absorpt_coefficient_mu 7.708
_exptl_absorpt_correction_T_max 1.00000
_exptl_absorpt_correction_T_min 0.88547
_exptl_absorpt_correction_type multi-scan
_exptl_absorpt_process_details
; 
CrysAlisPro, Agilent Technologies, 
Version 1.171.36.28 (release 01-02-2013 CrysAlis171 .NET) 
(compiled Feb  1 2013,16:14:44) 
;
_exptl_crystal_colour colourless
_exptl_crystal_density_diffrn 1.845
_exptl_crystal_density_method 'not measured'
_exptl_crystal_description block
_exptl_crystal_F_000 1092
_exptl_crystal_size_max 0.15
_exptl_crystal_size_mid 0.10
_exptl_crystal_size_min 0.08
_refine_diff_density_max 1.630
_refine_diff_density_min -1.486
_refine_diff_density_rms 0.170
_refine_ls_abs_structure_details 'Flack H D (1983), Acta Cryst. A39, 876-881'
_refine_ls_abs_structure_Flack -0.009(5)
_refine_ls_extinction_method none
_refine_ls_goodness_of_fit_ref 1.055
_refine_ls_hydrogen_treatment mixed
_refine_ls_matrix_type full
_refine_ls_number_parameters 416
_refine_ls_number_reflns 12219
_refine_ls_number_restraints 1
_refine_ls_restrained_S_all 1.055
_refine_ls_R_factor_all 0.0542
_refine_ls_R_factor_gt 0.0365
_refine_ls_shift/su_max 0.001
_refine_ls_shift/su_mean 0.000
_refine_ls_structure_factor_coef Fsqd
_refine_ls_weighting_details 'calc w=1/[\s^2^(Fo^2^)+(0.0333P)^2^+3.0789P] where P=(Fo^2^+2Fc^2^)/3'
_refine_ls_weighting_scheme calc
_refine_ls_wR_factor_gt 0.0722
_refine_ls_wR_factor_ref 0.0789
_reflns_number_gt 10404
_reflns_number_total 12219
_reflns_threshold_expression >2sigma(I)
_cod_data_source_file c5nj03360h2.cif
_cod_data_source_block jovana03
_cod_original_sg_symbol_H-M 'P 21'
_cod_database_code 7055416

loop_
_symmetry_equiv_pos_as_xyz
'x, y, z'
'-x, y+1/2, -z'

loop_
_atom_site_label
_atom_site_type_symbol
_atom_site_fract_x
_atom_site_fract_y
_atom_site_fract_z
_atom_site_U_iso_or_equiv
_atom_site_adp_type
_atom_site_occupancy
_atom_site_symmetry_multiplicity
_atom_site_calc_flag
_atom_site_refinement_flags
Au1 Au 0.37708(2) 0.03737(2) 0.160147(14) 0.03516(7) Uani 1 1 d .
Cl1 Cl 0.44030(13) 0.03650(17) 0.29355(8) 0.0344(3) Uani 1 1 d .
Cl2 Cl 0.31981(18) 0.0368(3) 0.02612(10) 0.0593(5) Uani 1 1 d .
Au2 Au 0.861960(18) 0.46316(2) 0.363866(11) 0.02637(5) Uani 1 1 d .
Cl3 Cl 1.02655(13) 0.54344(19) 0.33146(9) 0.0381(3) Uani 1 1 d .
Cl4 Cl 0.69633(13) 0.38430(16) 0.39578(8) 0.0318(3) Uani 1 1 d .
N1 N 0.3430(4) 0.3349(5) 0.3126(3) 0.0185(9) Uani 1 1 d .
H01 H 0.354(5) 0.262(7) 0.303(4) 0.022 Uiso 1 1 d .
N2 N 0.5106(3) 0.4518(5) 0.2381(2) 0.0170(8) Uani 1 1 d .
H02 H 0.540(7) 0.406(9) 0.286(5) 0.06(2) Uiso 1 1 d .
N3 N 0.3016(3) 0.4594(5) 0.4269(2) 0.0193(8) Uani 1 1 d .
N4 N 0.2076(4) 0.2774(5) 0.4039(2) 0.0196(9) Uani 1 1 d .
N5 N 0.6595(4) 0.5840(5) 0.2009(3) 0.0247(10) Uani 1 1 d .
N6 N 0.6799(4) 0.3755(4) 0.1840(2) 0.0175(9) Uani 1 1 d .
C1 C 0.3118(4) 0.4095(5) 0.2366(3) 0.0187(10) Uani 1 1 d .
H1 H 0.2987 0.5026 0.2509 0.022 Uiso 1 1 calc R
C2 C 0.4087(4) 0.4049(5) 0.1867(3) 0.0177(10) Uani 1 1 d .
H2 H 0.4208 0.3125 0.1704 0.021 Uiso 1 1 calc R
C3 C 0.3834(4) 0.4887(6) 0.1112(3) 0.0244(12) Uani 1 1 d .
H3A H 0.4475 0.4853 0.0792 0.029 Uiso 1 1 calc R
H3B H 0.3721 0.5806 0.1266 0.029 Uiso 1 1 calc R
C4 C 0.2761(4) 0.4368(7) 0.0602(3) 0.0314(15) Uani 1 1 d .
H4A H 0.2575 0.4928 0.0120 0.038 Uiso 1 1 calc R
H4B H 0.2897 0.3471 0.0415 0.038 Uiso 1 1 calc R
C5 C 0.1782(4) 0.4359(7) 0.1095(3) 0.0353(17) Uani 1 1 d .
H5A H 0.1113 0.3981 0.0766 0.042 Uiso 1 1 calc R
H5B H 0.1598 0.5267 0.1232 0.042 Uiso 1 1 calc R
C6 C 0.2046(4) 0.3569(6) 0.1874(3) 0.0259(12) Uani 1 1 d .
H6A H 0.2150 0.2638 0.1741 0.031 Uiso 1 1 calc R
H6B H 0.1408 0.3631 0.2196 0.031 Uiso 1 1 calc R
C7 C 0.2843(4) 0.3564(5) 0.3774(3) 0.0167(10) Uani 1 1 d .
C8 C 0.2301(4) 0.4468(6) 0.4865(3) 0.0226(11) Uani 1 1 d .
C9 C 0.1734(4) 0.3343(5) 0.4735(3) 0.0204(10) Uani 1 1 d .
C10 C 0.3845(4) 0.5646(5) 0.4175(3) 0.0213(11) Uani 1 1 d .
H10 H 0.4245 0.5397 0.3707 0.026 Uiso 1 1 calc R
C11 C 0.4729(5) 0.5747(7) 0.4903(3) 0.0335(14) Uani 1 1 d .
H11A H 0.4391 0.6110 0.5359 0.050 Uiso 1 1 calc R
H11B H 0.5340 0.6319 0.4776 0.050 Uiso 1 1 calc R
H11C H 0.5032 0.4877 0.5046 0.050 Uiso 1 1 calc R
C12 C 0.3259(6) 0.6940(6) 0.3960(4) 0.0307(13) Uani 1 1 d .
H12A H 0.2638 0.6802 0.3526 0.046 Uiso 1 1 calc R
H12B H 0.3799 0.7559 0.3779 0.046 Uiso 1 1 calc R
H12C H 0.2962 0.7292 0.4436 0.046 Uiso 1 1 calc R
C13 C 0.2195(5) 0.5457(7) 0.5503(3) 0.0334(13) Uani 1 1 d .
H13A H 0.1639 0.5161 0.5846 0.050 Uiso 1 1 calc R
H13B H 0.1950 0.6290 0.5250 0.050 Uiso 1 1 calc R
H13C H 0.2925 0.5573 0.5833 0.050 Uiso 1 1 calc R
C14 C 0.0833(5) 0.2788(6) 0.5176(3) 0.0276(12) Uani 1 1 d .
H14A H 0.0927 0.3116 0.5733 0.041 Uiso 1 1 calc R
H14B H 0.0887 0.1833 0.5182 0.041 Uiso 1 1 calc R
H14C H 0.0093 0.3051 0.4904 0.041 Uiso 1 1 calc R
C15 C 0.1666(4) 0.1550(5) 0.3624(3) 0.0203(10) Uani 1 1 d .
H15 H 0.2036 0.1490 0.3121 0.024 Uiso 1 1 calc R
C16 C 0.0391(5) 0.1576(7) 0.3358(4) 0.0304(13) Uani 1 1 d .
H16A H -0.0007 0.1440 0.3829 0.046 Uiso 1 1 calc R
H16B H 0.0190 0.0881 0.2962 0.046 Uiso 1 1 calc R
H16C H 0.0178 0.2424 0.3112 0.046 Uiso 1 1 calc R
C17 C 0.2033(5) 0.0365(7) 0.4126(3) 0.0313(12) Uani 1 1 d .
H17A H 0.2854 0.0369 0.4257 0.047 Uiso 1 1 calc R
H17B H 0.1798 -0.0427 0.3820 0.047 Uiso 1 1 calc R
H17C H 0.1685 0.0381 0.4626 0.047 Uiso 1 1 calc R
C18 C 0.6104(4) 0.4672(6) 0.2068(3) 0.0168(8) Uani 1 1 d .
C19 C 0.7636(5) 0.5657(6) 0.1742(4) 0.0305(14) Uani 1 1 d .
C20 C 0.7758(4) 0.4359(6) 0.1639(3) 0.0230(12) Uani 1 1 d .
C21 C 0.6073(5) 0.7078(6) 0.2195(4) 0.0327(14) Uani 1 1 d .
H21 H 0.5282 0.6879 0.2286 0.039 Uiso 1 1 calc R
C22 C 0.6676(7) 0.7642(6) 0.2992(5) 0.0469(19) Uani 1 1 d .
H22A H 0.6762 0.6956 0.3405 0.070 Uiso 1 1 calc R
H22B H 0.6228 0.8359 0.3174 0.070 Uiso 1 1 calc R
H22C H 0.7419 0.7969 0.2904 0.070 Uiso 1 1 calc R
C23 C 0.6011(7) 0.8026(7) 0.1481(5) 0.0488(19) Uani 1 1 d .
H23A H 0.6752 0.8422 0.1461 0.073 Uiso 1 1 calc R
H23B H 0.5460 0.8712 0.1547 0.073 Uiso 1 1 calc R
H23C H 0.5782 0.7551 0.0977 0.073 Uiso 1 1 calc R
C24 C 0.8432(6) 0.6704(8) 0.1595(5) 0.048(2) Uani 1 1 d .
H24A H 0.9206 0.6385 0.1724 0.073 Uiso 1 1 calc R
H24B H 0.8317 0.7458 0.1936 0.073 Uiso 1 1 calc R
H24C H 0.8303 0.6964 0.1025 0.073 Uiso 1 1 calc R
C25 C 0.8731(5) 0.3678(9) 0.1361(4) 0.0433(18) Uani 1 1 d .
H25A H 0.9219 0.4317 0.1140 0.065 Uiso 1 1 calc R
H25B H 0.8460 0.3043 0.0942 0.065 Uiso 1 1 calc R
H25C H 0.9158 0.3223 0.1818 0.065 Uiso 1 1 calc R
C26 C 0.6512(5) 0.2353(5) 0.1802(3) 0.0217(11) Uani 1 1 d .
H26 H 0.5823 0.2251 0.2077 0.026 Uiso 1 1 calc R
C27 C 0.6187(6) 0.1926(6) 0.0928(3) 0.0343(14) Uani 1 1 d .
H27A H 0.5519 0.2411 0.0693 0.051 Uiso 1 1 calc R
H27B H 0.6021 0.0989 0.0912 0.051 Uiso 1 1 calc R
H27C H 0.6811 0.2104 0.0617 0.051 Uiso 1 1 calc R
C28 C 0.7421(5) 0.1498(6) 0.2265(4) 0.0317(13) Uani 1 1 d .
H28A H 0.8058 0.1416 0.1954 0.048 Uiso 1 1 calc R
H28B H 0.7111 0.0631 0.2349 0.048 Uiso 1 1 calc R
H28C H 0.7677 0.1899 0.2790 0.048 Uiso 1 1 calc R
C99 C 0.0948(6) -0.1073(9) 0.1114(5) 0.0508(19) Uani 1 1 d .
H99 H 0.1640 -0.0677 0.0938 0.061 Uiso 1 1 calc R
Cl5 Cl 0.0514(2) -0.2381(2) 0.04640(12) 0.0607(6) Uani 1 1 d .
Cl6 Cl -0.0099(2) 0.0114(3) 0.10527(15) 0.0815(8) Uani 1 1 d .
Cl7 Cl 0.1273(2) -0.1638(3) 0.21015(14) 0.0753(7) Uani 1 1 d .

loop_
_atom_site_aniso_label
_atom_site_aniso_U_11
_atom_site_aniso_U_22
_atom_site_aniso_U_33
_atom_site_aniso_U_23
_atom_site_aniso_U_13
_atom_site_aniso_U_12
Au1 0.03873(14) 0.03764(14) 0.02894(11) -0.00535(10) 0.00368(9) -0.01144(11)
Cl1 0.0443(8) 0.0304(7) 0.0285(6) -0.0033(6) 0.0049(6) 0.0047(7)
Cl2 0.0672(12) 0.0784(14) 0.0305(8) -0.0065(10) -0.0009(8) -0.0316(12)
Au2 0.03128(11) 0.02611(10) 0.01974(9) -0.00348(9) -0.00438(7) 0.01066(10)
Cl3 0.0319(8) 0.0434(8) 0.0371(7) 0.0032(7) -0.0029(6) 0.0085(7)
Cl4 0.0372(8) 0.0367(8) 0.0202(6) -0.0015(6) -0.0008(5) 0.0055(7)
N1 0.018(2) 0.023(2) 0.0147(19) 0.0019(17) 0.0056(16) 0.0048(18)
N2 0.0116(18) 0.021(2) 0.0187(17) 0.0000(18) 0.0031(14) -0.0004(18)
N3 0.0188(19) 0.025(2) 0.0135(16) 0.000(2) 0.0019(14) 0.000(2)
N4 0.019(2) 0.026(2) 0.0142(19) 0.0047(17) 0.0039(16) 0.0058(18)
N5 0.020(2) 0.020(2) 0.031(2) 0.0035(18) -0.0053(19) -0.0013(18)
N6 0.015(2) 0.023(2) 0.0148(19) -0.0006(17) 0.0009(15) 0.0015(17)
C1 0.019(2) 0.021(2) 0.015(2) 0.0001(18) -0.0013(18) 0.002(2)
C2 0.015(2) 0.023(2) 0.015(2) -0.0038(19) 0.0010(17) -0.0016(19)
C3 0.022(3) 0.035(3) 0.017(2) 0.005(2) 0.0041(19) -0.002(2)
C4 0.022(3) 0.055(5) 0.016(2) 0.009(2) -0.0027(19) -0.008(3)
C5 0.010(2) 0.067(5) 0.027(3) 0.012(3) -0.002(2) -0.004(3)
C6 0.016(3) 0.041(3) 0.022(3) 0.004(2) 0.003(2) -0.001(2)
C7 0.012(2) 0.021(2) 0.017(2) 0.0019(18) 0.0011(17) 0.0033(18)
C8 0.026(3) 0.028(3) 0.015(2) 0.007(2) 0.0086(18) 0.012(2)
C9 0.022(3) 0.027(3) 0.013(2) 0.0061(19) 0.0081(19) 0.002(2)
C10 0.021(3) 0.025(3) 0.018(2) 0.0002(19) 0.0030(19) 0.001(2)
C11 0.025(3) 0.050(4) 0.025(3) -0.003(3) -0.001(2) -0.001(3)
C12 0.036(4) 0.022(3) 0.035(3) 0.001(2) 0.005(3) 0.003(3)
C13 0.046(4) 0.030(3) 0.028(3) -0.005(3) 0.020(2) 0.001(3)
C14 0.031(3) 0.030(3) 0.025(3) 0.004(2) 0.012(2) 0.002(2)
C15 0.021(3) 0.022(3) 0.019(2) 0.0038(19) 0.0040(19) 0.001(2)
C16 0.018(3) 0.036(3) 0.036(3) 0.002(3) -0.002(2) -0.004(2)
C17 0.038(3) 0.027(3) 0.029(3) 0.001(3) 0.004(2) -0.001(3)
C18 0.015(2) 0.018(2) 0.0162(19) 0.004(2) -0.0020(16) -0.001(2)
C19 0.017(3) 0.040(4) 0.033(3) 0.014(3) -0.001(2) -0.005(2)
C20 0.015(2) 0.036(3) 0.018(2) 0.008(2) 0.0036(18) -0.001(2)
C21 0.031(3) 0.019(3) 0.045(4) 0.003(2) -0.008(3) 0.002(2)
C22 0.059(5) 0.020(3) 0.054(4) -0.009(3) -0.024(4) -0.004(3)
C23 0.057(5) 0.025(3) 0.059(5) 0.015(3) -0.017(4) 0.008(3)
C24 0.030(4) 0.051(4) 0.064(5) 0.026(4) 0.008(3) -0.018(3)
C25 0.018(3) 0.078(6) 0.036(3) 0.006(3) 0.012(3) 0.013(3)
C26 0.020(3) 0.020(3) 0.025(3) -0.002(2) 0.002(2) 0.004(2)
C27 0.047(4) 0.030(3) 0.024(3) -0.008(2) -0.002(3) 0.004(3)
C28 0.039(4) 0.023(3) 0.033(3) -0.002(2) 0.003(3) 0.008(3)
C99 0.039(4) 0.055(5) 0.057(5) 0.013(4) 0.003(3) -0.008(4)
Cl5 0.0867(16) 0.0580(12) 0.0410(10) 0.0094(9) 0.0224(10) -0.0044(11)
Cl6 0.0976(19) 0.084(2) 0.0591(13) -0.0042(12) -0.0042(12) 0.0395(15)
Cl7 0.0851(17) 0.0813(17) 0.0510(12) 0.0173(11) -0.0246(11) -0.0107(14)

loop_
_atom_type_symbol
_atom_type_description
_atom_type_scat_dispersion_real
_atom_type_scat_dispersion_imag
_atom_type_scat_source
C C 0.0033 0.0016 'International Tables Vol C Tables 4.2.6.8 and 6.1.1.4'
H H 0.0000 0.0000 'International Tables Vol C Tables 4.2.6.8 and 6.1.1.4'
N N 0.0061 0.0033 'International Tables Vol C Tables 4.2.6.8 and 6.1.1.4'
Cl Cl 0.1484 0.1585 'International Tables Vol C Tables 4.2.6.8 and 6.1.1.4'
Au Au -2.0133 8.8022 'International Tables Vol C Tables 4.2.6.8 and 6.1.1.4'

loop_
_geom_angle_atom_site_label_1
_geom_angle_atom_site_label_2
_geom_angle_atom_site_label_3
_geom_angle
Cl2 Au1 Cl1 178.10(7)
Cl3 Au2 Cl4 179.49(6)
C7 N1 C1 119.2(4)
C18 N2 C2 120.7(4)
C7 N3 C8 107.8(5)
C7 N3 C10 124.0(4)
C8 N3 C10 128.3(5)
C7 N4 C9 107.8(4)
C7 N4 C15 123.8(4)
C9 N4 C15 128.4(4)
C18 N5 C19 108.8(5)
C18 N5 C21 123.6(5)
C19 N5 C21 127.6(5)
C18 N6 C20 108.6(5)
C18 N6 C26 122.9(4)
C20 N6 C26 128.4(4)
N1 C1 C2 109.0(4)
N1 C1 C6 112.3(4)
C2 C1 C6 110.1(4)
N2 C2 C1 107.7(4)
N2 C2 C3 111.1(4)
C1 C2 C3 110.6(4)
C2 C3 C4 109.1(4)
C5 C4 C3 110.5(4)
C4 C5 C6 112.0(5)
C5 C6 C1 109.8(5)
N4 C7 N3 109.4(4)
N4 C7 N1 126.9(5)
N3 C7 N1 123.6(5)
C9 C8 N3 107.9(5)
C9 C8 C13 127.9(5)
N3 C8 C13 124.2(5)
C8 C9 N4 107.2(4)
C8 C9 C14 129.0(5)
N4 C9 C14 123.6(5)
N3 C10 C11 111.9(4)
N3 C10 C12 111.2(5)
C11 C10 C12 112.7(5)
N4 C15 C17 111.4(4)
N4 C15 C16 112.2(5)
C17 C15 C16 112.5(5)
N6 C18 N5 108.1(4)
N6 C18 N2 129.0(5)
N5 C18 N2 122.7(5)
C20 C19 N5 106.9(5)
C20 C19 C24 127.7(6)
N5 C19 C24 125.5(6)
C19 C20 N6 107.7(5)
C19 C20 C25 127.2(6)
N6 C20 C25 125.1(6)
N5 C21 C23 111.3(6)
N5 C21 C22 110.0(5)
C23 C21 C22 113.9(5)
N6 C26 C27 110.5(5)
N6 C26 C28 112.9(5)
C27 C26 C28 113.5(5)
Cl6 C99 Cl7 111.1(5)
Cl6 C99 Cl5 110.0(4)
Cl7 C99 Cl5 110.0(5)

loop_
_geom_bond_atom_site_label_1
_geom_bond_atom_site_label_2
_geom_bond_distance
Au1 Cl2 2.2542(17)
Au1 Cl1 2.2581(14)
Au2 Cl3 2.2637(17)
Au2 Cl4 2.2668(16)
N1 C7 1.381(6)
N1 C1 1.488(6)
N2 C18 1.373(6)
N2 C2 1.479(6)
N3 C7 1.340(7)
N3 C8 1.398(6)
N3 C10 1.487(7)
N4 C7 1.340(7)
N4 C9 1.406(6)
N4 C15 1.484(7)
N5 C18 1.343(7)
N5 C19 1.388(8)
N5 C21 1.464(8)
N6 C18 1.342(7)
N6 C20 1.382(7)
N6 C26 1.475(7)
C1 C2 1.512(7)
C1 C6 1.532(7)
C2 C3 1.524(7)
C3 C4 1.542(7)
C4 C5 1.515(8)
C5 C6 1.529(8)
C8 C9 1.342(8)
C8 C13 1.486(8)
C9 C14 1.494(7)
C10 C11 1.510(7)
C10 C12 1.521(8)
C15 C17 1.508(8)
C15 C16 1.535(8)
C19 C20 1.350(9)
C19 C24 1.477(8)
C20 C25 1.483(8)
C21 C23 1.532(9)
C21 C22 1.542(8)
C26 C27 1.524(8)
C26 C28 1.529(8)
C99 Cl6 1.740(9)
C99 Cl7 1.744(8)
C99 Cl5 1.760(9)

loop_
_geom_hbond_atom_site_label_D
_geom_hbond_atom_site_label_H
_geom_hbond_atom_site_label_A
_geom_hbond_distance_DH
_geom_hbond_distance_HA
_geom_hbond_distance_DA
_geom_hbond_angle_DHA
N1 H01 Cl1 0.78(7) 2.54(7) 3.300(5) 165(6)
N2 H02 Cl4 0.96(8) 2.46(8) 3.295(4) 146(7)
C99 H99 Cl2 1.00 2.54 3.526(8) 170.3

loop_
_geom_torsion_atom_site_label_1
_geom_torsion_atom_site_label_2
_geom_torsion_atom_site_label_3
_geom_torsion_atom_site_label_4
_geom_torsion
C7 N1 C1 C2 161.0(5)
C7 N1 C1 C6 -76.8(6)
C18 N2 C2 C1 -175.3(5)
C18 N2 C2 C3 -54.0(6)
N1 C1 C2 N2 -54.3(6)
C6 C1 C2 N2 -177.9(4)
N1 C1 C2 C3 -175.8(4)
C6 C1 C2 C3 60.6(6)
N2 C2 C3 C4 -179.4(5)
C1 C2 C3 C4 -59.9(6)
C2 C3 C4 C5 57.1(7)
C3 C4 C5 C6 -56.0(8)
C4 C5 C6 C1 55.7(7)
N1 C1 C6 C5 -179.0(5)
C2 C1 C6 C5 -57.3(6)
C9 N4 C7 N3 0.8(5)
C15 N4 C7 N3 178.7(4)
C9 N4 C7 N1 177.1(5)
C15 N4 C7 N1 -5.0(8)
C8 N3 C7 N4 -1.7(5)
C10 N3 C7 N4 177.7(4)
C8 N3 C7 N1 -178.1(5)
C10 N3 C7 N1 1.2(7)
C1 N1 C7 N4 105.9(6)
C1 N1 C7 N3 -78.3(6)
C7 N3 C8 C9 1.9(6)
C10 N3 C8 C9 -177.4(5)
C7 N3 C8 C13 -176.3(5)
C10 N3 C8 C13 4.4(8)
N3 C8 C9 N4 -1.4(6)
C13 C8 C9 N4 176.8(5)
N3 C8 C9 C14 -176.9(5)
C13 C8 C9 C14 1.3(9)
C7 N4 C9 C8 0.4(6)
C15 N4 C9 C8 -177.4(5)
C7 N4 C9 C14 176.2(5)
C15 N4 C9 C14 -1.6(8)
C7 N3 C10 C11 -119.5(5)
C8 N3 C10 C11 59.7(7)
C7 N3 C10 C12 113.4(5)
C8 N3 C10 C12 -67.4(6)
C7 N4 C15 C17 113.1(5)
C9 N4 C15 C17 -69.5(7)
C7 N4 C15 C16 -119.7(5)
C9 N4 C15 C16 57.8(7)
C20 N6 C18 N5 0.6(5)
C26 N6 C18 N5 -177.8(4)
C20 N6 C18 N2 -174.0(4)
C26 N6 C18 N2 7.6(7)
C19 N5 C18 N6 -0.6(5)
C21 N5 C18 N6 178.9(5)
C19 N5 C18 N2 174.4(4)
C21 N5 C18 N2 -6.1(8)
C2 N2 C18 N6 -71.0(7)
C2 N2 C18 N5 115.2(6)
C18 N5 C19 C20 0.3(6)
C21 N5 C19 C20 -179.2(5)
C18 N5 C19 C24 179.6(6)
C21 N5 C19 C24 0.2(10)
N5 C19 C20 N6 0.1(6)
C24 C19 C20 N6 -179.2(6)
N5 C19 C20 C25 -180.0(5)
C24 C19 C20 C25 0.7(10)
C18 N6 C20 C19 -0.5(6)
C26 N6 C20 C19 177.8(5)
C18 N6 C20 C25 179.6(5)
C26 N6 C20 C25 -2.1(8)
C18 N5 C21 C23 -124.8(6)
C19 N5 C21 C23 54.5(8)
C18 N5 C21 C22 108.0(6)
C19 N5 C21 C22 -72.7(8)
C18 N6 C26 C27 104.0(6)
C20 N6 C26 C27 -74.1(6)
C18 N6 C26 C28 -127.8(5)
C20 N6 C26 C28 54.2(7)
